data_7026282
loop_
_publ_author_name
'Gong, Yun'
'Zhou, Yuchao'
'Li, Jinghua'
'Cao, Rong'
'Qin, Jianbo'
'Li, Jian'

_publ_section_title
;
 Reversible color changes of
 metal(II)-N(1),N(3)-di(pyridin-4-yl)isophthalamide complexes via
 desolvation and solvation.
;
_journal_issue 41
_journal_name_full 'Dalton transactions (Cambridge, England : 2003)'
_journal_page_first 9923
_journal_page_last 9928
_journal_paper_doi 10.1039/c0dt00326c
_journal_volume 39
_journal_year 2010
_chemical_formula_sum 'C36 H28 Cl2 Cu N8 O4.5'
_chemical_formula_weight 779.10
_chemical_name_systematic
;
?
;
_space_group_IT_number 152
_symmetry_cell_setting trigonal
_symmetry_space_group_name_Hall 'P 31 2"'
_symmetry_space_group_name_H-M 'P 31 2 1'
_atom_sites_solution_hydrogens geom
_atom_sites_solution_primary direct
_atom_sites_solution_secondary difmap
_audit_creation_method SHELXL-97
_cell_angle_alpha 90.00
_cell_angle_beta 90.00
_cell_angle_gamma 120.00
_cell_formula_units_Z 3
_cell_length_a 14.3159(4)
_cell_length_b 14.3159(4)
_cell_length_c 19.4452(11)
_cell_measurement_reflns_used 8307
_cell_measurement_temperature 293(2)
_cell_measurement_theta_max 27.4680
_cell_measurement_theta_min 3.0324
_cell_volume 3451.3(2)
_computing_cell_refinement 'SAINT (Siemens, 1996)'
_computing_data_collection 'SMART (Siemens, 1996)'
_computing_data_reduction 'SAINT (Siemens, 1996)'
_computing_molecular_graphics 'SHELXTL (Sheldrick, 1997)'
_computing_publication_material 'SHELXTL (Sheldrick, 1997)'
_computing_structure_refinement 'SHELXL97 (Sheldrick, 2008)'
_computing_structure_solution 'SHELXS97 (Sheldrick, 2008)'
_diffrn_ambient_temperature 293(2)
_diffrn_measured_fraction_theta_full 0.999
_diffrn_measured_fraction_theta_max 0.999
_diffrn_measurement_device_type 'Siemens CCD area-detector diffractometer'
_diffrn_measurement_method '\f and \w scans'
_diffrn_radiation_monochromator graphite
_diffrn_radiation_source 'fine-focus sealed tube'
_diffrn_radiation_type MoK\a
_diffrn_radiation_wavelength 0.71073
_diffrn_reflns_av_R_equivalents 0.0739
_diffrn_reflns_av_sigmaI/netI 0.0515
_diffrn_reflns_limit_h_max 18
_diffrn_reflns_limit_h_min -18
_diffrn_reflns_limit_k_max 18
_diffrn_reflns_limit_k_min -18
_diffrn_reflns_limit_l_max 25
_diffrn_reflns_limit_l_min -25
_diffrn_reflns_number 26740
_diffrn_reflns_theta_full 27.48
_diffrn_reflns_theta_max 27.48
_diffrn_reflns_theta_min 2.66
_exptl_absorpt_coefficient_mu 0.632
_exptl_absorpt_correction_T_max 1.0000
_exptl_absorpt_correction_T_min 0.2899
_exptl_absorpt_correction_type multi-scan
_exptl_absorpt_process_details 'SADABS (Sheldrick, 1996)'
_exptl_crystal_colour White
_exptl_crystal_density_diffrn 1.125
_exptl_crystal_density_method 'not measured'
_exptl_crystal_description Prism
_exptl_crystal_F_000 1197
_exptl_crystal_size_max 0.5000
_exptl_crystal_size_mid 0.5000
_exptl_crystal_size_min 0.2000
_refine_diff_density_max 1.094
_refine_diff_density_min -0.434
_refine_diff_density_rms 0.163
_refine_ls_abs_structure_details 'Flack H D (1983), Acta Cryst. A39, 876-881'
_refine_ls_abs_structure_Flack 0.00(2)
_refine_ls_extinction_coef 0.013(2)
_refine_ls_extinction_expression Fc^*^=kFc[1+0.001xFc^2^\l^3^/sin(2\q)]^-1/4^
_refine_ls_extinction_method SHELXL
_refine_ls_goodness_of_fit_ref 1.068
_refine_ls_hydrogen_treatment none
_refine_ls_matrix_type full
_refine_ls_number_parameters 237
_refine_ls_number_reflns 5280
_refine_ls_number_restraints 0
_refine_ls_restrained_S_all 1.068
_refine_ls_R_factor_all 0.0895
_refine_ls_R_factor_gt 0.0793
_refine_ls_shift/su_max 0.008
_refine_ls_shift/su_mean 0.001
_refine_ls_structure_factor_coef Fsqd
_refine_ls_weighting_details 'calc w=1/[\s^2^(Fo^2^)+(0.1420P)^2^+0.0000P] where P=(Fo^2^+2Fc^2^)/3'
_refine_ls_weighting_scheme calc
_refine_ls_wR_factor_gt 0.2202
_refine_ls_wR_factor_ref 0.2304
_reflns_number_gt 4217
_reflns_number_total 5280
_reflns_threshold_expression >2sigma(I)
_cod_data_source_file c0dt00326c.txt
_cod_data_source_block t
_cod_depositor_comments
;
The following automatic conversions were performed:

'_symmetry_cell_setting' value 'Trigonal' changed to 'trigonal'
according to /home/saulius/struct/CIF-dictionaries/cif_core.dic
dictionary named 'cif_core.dic' version 2.4.2 from
2011-04-26.

'_exptl_absorpt_correction_type' value 'Multi-scan'
changed to 'multi-scan' according to
/home/saulius/struct/CIF-dictionaries/cif_core.dic dictionary named
'cif_core.dic' version 2.4.2 from 2011-04-26.

Automatic conversion script
Id: cif_fix_values 1891 2012-01-12 08:04:46Z andrius 
;
_cod_original_sg_symbol_H-M P3(1)21
_cod_original_formula_sum 'C36 H28 Cl2 Cu N8 O4.50'
_cod_database_code 7026282

loop_
_symmetry_equiv_pos_as_xyz
'x, y, z'
'-y, x-y, z+1/3'
'-x+y, -x, z+2/3'
'y, x, -z'
'x-y, -y, -z+2/3'
'-x, -x+y, -z+1/3'

loop_
_atom_site_label
_atom_site_type_symbol
_atom_site_fract_x
_atom_site_fract_y
_atom_site_fract_z
_atom_site_U_iso_or_equiv
_atom_site_adp_type
_atom_site_occupancy
_atom_site_symmetry_multiplicity
_atom_site_calc_flag
_atom_site_refinement_flags
Cu1 Cu 0.74655(5) 1.0000 0.8333 0.0569(3) Uani 1 2 d S
O1 O 0.2665(3) 0.5869(4) 0.9874(2) 0.0807(12) Uani 1 1 d .
O2 O -0.2292(4) 0.5162(4) 0.8617(3) 0.1039(17) Uani 1 1 d .
N1 N 0.5899(3) 0.8889(3) 0.8516(2) 0.0542(9) Uani 1 1 d .
N2 N -0.2070(3) 0.8909(3) 0.8567(2) 0.0520(9) Uani 1 1 d .
N3 N 0.2637(3) 0.6752(4) 0.8902(2) 0.0570(10) Uani 1 1 d .
H3 H 0.2209 0.6800 0.8612 0.068 Uiso 1 1 calc R
N4 N -0.1009(3) 0.6752(3) 0.9072(2) 0.0569(10) Uani 1 1 d .
H4 H -0.0425 0.7041 0.9311 0.068 Uiso 1 1 calc R
C1 C 0.5585(4) 0.8314(4) 0.9095(3) 0.0594(12) Uani 1 1 d .
H1A H 0.6116 0.8412 0.9409 0.071 Uiso 1 1 calc R
C2 C 0.4542(4) 0.7594(4) 0.9261(2) 0.0570(11) Uani 1 1 d .
H2A H 0.4371 0.7224 0.9677 0.068 Uiso 1 1 calc R
C3 C 0.3740(4) 0.7427(4) 0.8792(2) 0.0525(10) Uani 1 1 d .
C4 C 0.4035(4) 0.7983(5) 0.8175(3) 0.0640(14) Uani 1 1 d .
H4A H 0.3521 0.7875 0.7844 0.077 Uiso 1 1 calc R
C5 C 0.5127(4) 0.8712(5) 0.8063(3) 0.0606(12) Uani 1 1 d .
H5A H 0.5327 0.9094 0.7651 0.073 Uiso 1 1 calc R
C6 C -0.2574(4) 0.7913(5) 0.8312(3) 0.0617(13) Uani 1 1 d .
H6A H -0.3149 0.7726 0.8013 0.074 Uiso 1 1 calc R
C7 C -0.2299(4) 0.7141(4) 0.8463(3) 0.0615(12) Uani 1 1 d .
H7A H -0.2688 0.6448 0.8283 0.074 Uiso 1 1 calc R
C8 C -0.1415(4) 0.7435(4) 0.8897(2) 0.0528(11) Uani 1 1 d .
C9 C -0.0896(5) 0.8454(4) 0.9156(3) 0.0626(13) Uani 1 1 d .
H9A H -0.0312 0.8669 0.9450 0.075 Uiso 1 1 calc R
C10 C -0.1240(4) 0.9170(4) 0.8982(3) 0.0599(12) Uani 1 1 d .
H10A H -0.0874 0.9864 0.9164 0.072 Uiso 1 1 calc R
C11 C 0.0964(4) 0.5390(4) 0.9409(3) 0.0559(11) Uani 1 1 d .
C12 C 0.0350(4) 0.5834(4) 0.9164(3) 0.0553(10) Uani 1 1 d .
H12A H 0.0693 0.6543 0.9009 0.066 Uiso 1 1 calc R
C13 C -0.0761(4) 0.5223(4) 0.9151(3) 0.0575(12) Uani 1 1 d .
C14 C -0.1258(4) 0.4171(4) 0.9368(3) 0.0650(13) Uani 1 1 d .
H14A H -0.2004 0.3749 0.9338 0.078 Uiso 1 1 calc R
C15 C -0.0676(5) 0.3730(4) 0.9627(4) 0.0725(15) Uani 1 1 d .
H15A H -0.1027 0.3020 0.9780 0.087 Uiso 1 1 calc R
C16 C 0.0447(4) 0.4351(4) 0.9659(3) 0.0649(13) Uani 1 1 d .
H16A H 0.0845 0.4064 0.9850 0.078 Uiso 1 1 calc R
C17 C 0.2164(4) 0.6021(4) 0.9425(3) 0.0584(12) Uani 1 1 d .
C18 C -0.1426(4) 0.5689(4) 0.8912(3) 0.0654(14) Uani 1 1 d .
Cl1 Cl 0.78683(11) 1.07224(9) 0.97234(6) 0.0583(3) Uani 1 1 d .
O1W O 0.6609(12) 0.1363(12) 0.2282(7) 0.062(3) Uiso 0.25 1 d P

loop_
_atom_site_aniso_label
_atom_site_aniso_U_11
_atom_site_aniso_U_22
_atom_site_aniso_U_33
_atom_site_aniso_U_23
_atom_site_aniso_U_13
_atom_site_aniso_U_12
Cu1 0.0412(3) 0.0549(5) 0.0793(6) 0.0188(4) 0.00938(19) 0.0274(2)
O1 0.061(2) 0.083(3) 0.086(3) 0.026(2) -0.001(2) 0.026(2)
O2 0.067(3) 0.058(2) 0.179(5) -0.039(3) -0.046(3) 0.026(2)
N1 0.041(2) 0.056(2) 0.065(2) 0.0096(17) 0.0032(16) 0.0248(18)
N2 0.046(2) 0.052(2) 0.061(2) 0.0051(17) -0.0014(16) 0.0269(18)
N3 0.0381(19) 0.064(3) 0.066(2) 0.0043(19) 0.0066(16) 0.0231(18)
N4 0.049(2) 0.046(2) 0.077(3) -0.0090(17) -0.0152(18) 0.0241(18)
C1 0.047(3) 0.061(3) 0.062(3) 0.005(2) -0.002(2) 0.021(2)
C2 0.056(3) 0.057(3) 0.052(3) 0.008(2) 0.0041(19) 0.024(2)
C3 0.042(2) 0.060(3) 0.056(2) -0.001(2) 0.0060(18) 0.026(2)
C4 0.049(3) 0.084(4) 0.062(3) 0.009(2) 0.003(2) 0.035(3)
C5 0.049(2) 0.077(4) 0.058(3) 0.014(2) 0.0053(19) 0.033(2)
C6 0.050(3) 0.065(3) 0.071(3) 0.002(2) -0.011(2) 0.030(3)
C7 0.056(3) 0.051(3) 0.077(3) -0.007(2) -0.017(2) 0.026(2)
C8 0.050(2) 0.049(2) 0.062(3) -0.002(2) -0.0078(19) 0.027(2)
C9 0.066(3) 0.061(3) 0.071(3) -0.012(2) -0.024(2) 0.039(3)
C10 0.059(3) 0.050(3) 0.077(3) -0.010(2) -0.014(2) 0.032(2)
C11 0.055(3) 0.045(2) 0.070(3) 0.001(2) 0.013(2) 0.027(2)
C12 0.051(3) 0.041(2) 0.073(3) -0.0029(19) 0.005(2) 0.023(2)
C13 0.050(3) 0.043(2) 0.078(3) -0.010(2) 0.001(2) 0.022(2)
C14 0.052(3) 0.046(3) 0.089(4) -0.005(2) 0.010(2) 0.019(2)
C15 0.065(3) 0.040(2) 0.106(4) 0.004(2) 0.018(3) 0.022(3)
C16 0.060(3) 0.050(3) 0.088(4) 0.008(2) 0.018(3) 0.029(2)
C17 0.059(3) 0.056(3) 0.063(3) 0.002(2) 0.007(2) 0.031(2)
C18 0.047(3) 0.049(3) 0.097(4) -0.016(3) -0.012(2) 0.022(2)
Cl1 0.0607(7) 0.0521(6) 0.0653(7) 0.0124(5) 0.0063(5) 0.0306(6)

loop_
_atom_type_symbol
_atom_type_description
_atom_type_scat_dispersion_real
_atom_type_scat_dispersion_imag
_atom_type_scat_source
C C 0.0033 0.0016 'International Tables Vol C Tables 4.2.6.8 and 6.1.1.4'
H H 0.0000 0.0000 'International Tables Vol C Tables 4.2.6.8 and 6.1.1.4'
N N 0.0061 0.0033 'International Tables Vol C Tables 4.2.6.8 and 6.1.1.4'
O O 0.0106 0.0060 'International Tables Vol C Tables 4.2.6.8 and 6.1.1.4'
Cl Cl 0.1484 0.1585 'International Tables Vol C Tables 4.2.6.8 and 6.1.1.4'
Cu Cu 0.3201 1.2651 'International Tables Vol C Tables 4.2.6.8 and 6.1.1.4'

loop_
_geom_angle_atom_site_label_1
_geom_angle_atom_site_label_2
_geom_angle_atom_site_label_3
_geom_angle
_geom_angle_site_symmetry_1
_geom_angle_site_symmetry_3
N1 Cu1 N1 89.0(2) 5_676 .
N1 Cu1 N2 90.95(15) 5_676 5_776
N1 Cu1 N2 177.12(18) . 5_776
N1 Cu1 N2 177.12(18) 5_676 1_655
N1 Cu1 N2 90.95(15) . 1_655
N2 Cu1 N2 89.2(2) 5_776 1_655
C1 N1 C5 116.6(4) . .
C1 N1 Cu1 122.1(3) . .
C5 N1 Cu1 121.3(3) . .
C10 N2 C6 117.2(4) . .
C10 N2 Cu1 120.7(3) . 1_455
C6 N2 Cu1 122.0(3) . 1_455
C17 N3 C3 126.8(4) . .
C17 N3 H3 116.6 . .
C3 N3 H3 116.6 . .
C18 N4 C8 128.1(4) . .
C18 N4 H4 115.9 . .
C8 N4 H4 115.9 . .
N1 C1 C2 124.8(5) . .
N1 C1 H1A 117.6 . .
C2 C1 H1A 117.6 . .
C1 C2 C3 118.2(4) . .
C1 C2 H2A 120.9 . .
C3 C2 H2A 120.9 . .
C4 C3 C2 118.8(4) . .
C4 C3 N3 116.5(4) . .
C2 C3 N3 124.7(4) . .
C3 C4 C5 118.1(5) . .
C3 C4 H4A 121.0 . .
C5 C4 H4A 121.0 . .
N1 C5 C4 123.4(5) . .
N1 C5 H5A 118.3 . .
C4 C5 H5A 118.3 . .
N2 C6 C7 124.1(4) . .
N2 C6 H6A 117.9 . .
C7 C6 H6A 117.9 . .
C6 C7 C8 117.8(5) . .
C6 C7 H7A 121.1 . .
C8 C7 H7A 121.1 . .
C9 C8 C7 118.2(4) . .
C9 C8 N4 117.5(4) . .
C7 C8 N4 124.3(4) . .
C8 C9 C10 119.9(5) . .
C8 C9 H9A 120.0 . .
C10 C9 H9A 120.0 . .
N2 C10 C9 122.7(5) . .
N2 C10 H10A 118.6 . .
C9 C10 H10A 118.6 . .
C16 C11 C12 119.4(5) . .
C16 C11 C17 118.8(5) . .
C12 C11 C17 121.8(4) . .
C13 C12 C11 120.3(4) . .
C13 C12 H12A 119.8 . .
C11 C12 H12A 119.8 . .
C14 C13 C12 119.4(5) . .
C14 C13 C18 119.5(5) . .
C12 C13 C18 121.1(4) . .
C15 C14 C13 121.2(5) . .
C15 C14 H14A 119.4 . .
C13 C14 H14A 119.4 . .
C14 C15 C16 119.8(5) . .
C14 C15 H15A 120.1 . .
C16 C15 H15A 120.1 . .
C11 C16 C15 119.8(5) . .
C11 C16 H16A 120.1 . .
C15 C16 H16A 120.1 . .
O1 C17 N3 123.9(5) . .
O1 C17 C11 120.8(5) . .
N3 C17 C11 115.3(5) . .
O2 C18 N4 122.5(5) . .
O2 C18 C13 123.3(5) . .
N4 C18 C13 114.1(4) . .

loop_
_geom_bond_atom_site_label_1
_geom_bond_atom_site_label_2
_geom_bond_distance
_geom_bond_site_symmetry_2
Cu1 N1 2.029(4) 5_676
Cu1 N1 2.029(4) .
Cu1 N2 2.030(4) 5_776
Cu1 N2 2.030(4) 1_655
O1 C17 1.216(6) .
O2 C18 1.224(7) .
N1 C1 1.334(6) .
N1 C5 1.335(6) .
N2 C10 1.327(6) .
N2 C6 1.331(7) .
N2 Cu1 2.030(4) 1_455
N3 C17 1.370(6) .
N3 C3 1.396(6) .
N3 H3 0.8600 .
N4 C18 1.365(6) .
N4 C8 1.406(6) .
N4 H4 0.8600 .
C1 C2 1.363(7) .
C1 H1A 0.9300 .
C2 C3 1.390(7) .
C2 H2A 0.9300 .
C3 C4 1.384(7) .
C4 C5 1.396(7) .
C4 H4A 0.9300 .
C5 H5A 0.9300 .
C6 C7 1.377(7) .
C6 H6A 0.9300 .
C7 C8 1.399(7) .
C7 H7A 0.9300 .
C8 C9 1.361(7) .
C9 C10 1.382(7) .
C9 H9A 0.9300 .
C10 H10A 0.9300 .
C11 C16 1.377(7) .
C11 C12 1.400(7) .
C11 C17 1.489(7) .
C12 C13 1.379(7) .
C12 H12A 0.9300 .
C13 C14 1.372(7) .
C13 C18 1.484(8) .
C14 C15 1.367(9) .
C14 H14A 0.9300 .
C15 C16 1.397(8) .
C15 H15A 0.9300 .
C16 H16A 0.9300 .
